data_4507176
loop_
_publ_author_name
'Kumar, Girijesh'
'Aggarwal, Himanshu'
'Gupta, Rajeev'

_publ_section_title
;
 Cobalt Complexes Appended withpara- andmeta-Arylcarboxylic Acids:
 Influence of Cation, Solvent, and Symmetry on Hydrogen-Bonded Assemblies
;
_journal_issue 1
_journal_name_full 'Crystal Growth &amp; Design'
_journal_page_first 74
_journal_paper_doi 10.1021/cg3011629
_journal_volume 13
_journal_year 2013
_chemical_formula_moiety 'C42 H26 Co N6 O12, C3 H7 N O, 4(O)'
_chemical_formula_sum 'C45 H33 Co N7 O17'
_chemical_formula_weight 1002.71
_chemical_name_systematic
;
 ?
;
_space_group_IT_number 2
_symmetry_cell_setting triclinic
_symmetry_space_group_name_Hall '-P 1'
_symmetry_space_group_name_H-M 'P -1'
_atom_sites_solution_hydrogens geom
_atom_sites_solution_primary direct
_atom_sites_solution_secondary difmap
_audit_creation_method SHELXL-97
_cell_angle_alpha 101.880(5)
_cell_angle_beta 92.772(5)
_cell_angle_gamma 118.480(5)
_cell_formula_units_Z 2
_cell_length_a 13.786(5)
_cell_length_b 13.876(5)
_cell_length_c 15.715(5)
_cell_measurement_reflns_used 11115
_cell_measurement_temperature 150(2)
_cell_measurement_theta_max 25.00
_cell_measurement_theta_min 2.93
_cell_volume 2548.0(15)
_computing_cell_refinement 'X-calibur S SAINT'
_computing_data_collection 'Xcalibur, Sapphire3'
_computing_data_reduction 'X-calibur S SAINT'
_computing_molecular_graphics 'Oxford SHELXTL'
_computing_publication_material 'Oxford SHELXTL'
_computing_structure_refinement 'SHELXL-97 (Sheldrick, 1997)'
_computing_structure_solution 'SHELXS-97 (Sheldrick, 1990)'
_diffrn_ambient_temperature 150(2)
_diffrn_measured_fraction_theta_full 0.985
_diffrn_measured_fraction_theta_max 0.985
_diffrn_measurement_device_type 'Xcalibur, Sapphire3'
_diffrn_measurement_method '\w scans'
_diffrn_radiation_monochromator graphite
_diffrn_radiation_source 'fine-focus sealed tube'
_diffrn_radiation_type MoK\a
_diffrn_radiation_wavelength 0.71073
_diffrn_reflns_av_R_equivalents 0.0318
_diffrn_reflns_av_sigmaI/netI 0.0330
_diffrn_reflns_limit_h_max 16
_diffrn_reflns_limit_h_min -16
_diffrn_reflns_limit_k_max 16
_diffrn_reflns_limit_k_min -16
_diffrn_reflns_limit_l_max 18
_diffrn_reflns_limit_l_min -18
_diffrn_reflns_number 32474
_diffrn_reflns_theta_full 25.00
_diffrn_reflns_theta_max 25.00
_diffrn_reflns_theta_min 2.93
_exptl_absorpt_coefficient_mu 0.411
_exptl_absorpt_correction_type none
_exptl_crystal_colour green
_exptl_crystal_density_diffrn 1.307
_exptl_crystal_density_method 'not measured'
_exptl_crystal_description block
_exptl_crystal_F_000 1030
_exptl_crystal_size_max 0.30
_exptl_crystal_size_mid 0.20
_exptl_crystal_size_min 0.10
_refine_diff_density_max 1.365
_refine_diff_density_min -0.493
_refine_diff_density_rms 0.111
_refine_ls_extinction_method none
_refine_ls_goodness_of_fit_ref 1.057
_refine_ls_hydrogen_treatment mixed
_refine_ls_matrix_type full
_refine_ls_number_parameters 715
_refine_ls_number_reflns 8858
_refine_ls_number_restraints 0
_refine_ls_restrained_S_all 1.057
_refine_ls_R_factor_all 0.0859
_refine_ls_R_factor_gt 0.0769
_refine_ls_shift/su_max 0.022
_refine_ls_shift/su_mean 0.003
_refine_ls_structure_factor_coef Fsqd
_refine_ls_weighting_details 'calc w=1/[\s^2^(Fo^2^)+(0.1309P)^2^+5.4957P] where P=(Fo^2^+2Fc^2^)/3'
_refine_ls_weighting_scheme calc
_refine_ls_wR_factor_gt 0.2087
_refine_ls_wR_factor_ref 0.2170
_reflns_number_gt 7682
_reflns_number_total 8858
_reflns_threshold_expression >2sigma(I)
_cod_data_source_file cg3011629_si_002.cif
_cod_data_source_block 7
_cod_database_code 4507176

loop_
_symmetry_equiv_pos_as_xyz
'x, y, z'
'-x, -y, -z'

loop_
_atom_site_label
_atom_site_type_symbol
_atom_site_fract_x
_atom_site_fract_y
_atom_site_fract_z
_atom_site_U_iso_or_equiv
_atom_site_adp_type
_atom_site_occupancy
_atom_site_symmetry_multiplicity
_atom_site_calc_flag
_atom_site_refinement_flags
C1 C 0.2559(4) -0.2879(4) 0.5438(3) 0.0360(10) Uani 1 1 d .
C2 C 0.3648(4) -0.2298(4) 0.6059(3) 0.0317(9) Uani 1 1 d .
C3 C 0.4568(4) -0.2312(4) 0.5757(3) 0.0352(10) Uani 1 1 d .
C4 C 0.5596(4) -0.1751(4) 0.6307(3) 0.0333(10) Uani 1 1 d .
H4 H 0.6226 -0.1755 0.6091 0.040 Uiso 1 1 calc R
C5 C 0.5710(4) -0.1179(3) 0.7178(3) 0.0272(9) Uani 1 1 d .
C6 C 0.4788(4) -0.1196(4) 0.7490(3) 0.0296(9) Uani 1 1 d .
C7 C 0.3756(4) -0.1741(4) 0.6931(3) 0.0321(9) Uani 1 1 d .
C8 C 0.7346(4) -0.0971(4) 0.7972(3) 0.0291(9) Uani 1 1 d .
C9 C 0.8524(4) -0.0113(3) 0.8372(3) 0.0267(9) Uani 1 1 d .
C10 C 0.9361(4) -0.0286(4) 0.8726(3) 0.0342(10) Uani 1 1 d .
C11 C 1.0424(4) 0.0627(4) 0.9003(3) 0.0383(11) Uani 1 1 d .
C12 C 1.0674(4) 0.1700(4) 0.8932(3) 0.0336(10) Uani 1 1 d .
C13 C 0.9807(3) 0.1825(3) 0.8587(3) 0.0256(8) Uani 1 1 d .
C14 C 0.9862(3) 0.2907(4) 0.8488(3) 0.0266(9) Uani 1 1 d .
C15 C 0.8676(3) 0.3649(3) 0.8202(3) 0.0234(8) Uani 1 1 d .
C16 C 0.8806(4) 0.4364(3) 0.9017(3) 0.0285(9) Uani 1 1 d .
C17 C 0.8574(4) 0.5232(4) 0.9073(3) 0.0328(10) Uani 1 1 d .
C18 C 0.8193(3) 0.5406(3) 0.8311(3) 0.0291(9) Uani 1 1 d .
C19 C 0.8058(4) 0.4700(3) 0.7501(3) 0.0285(9) Uani 1 1 d .
C20 C 0.8296(3) 0.3827(4) 0.7442(3) 0.0264(8) Uani 1 1 d .
C21 C 0.7949(4) 0.6362(4) 0.8423(3) 0.0381(11) Uani 1 1 d .
C22 C 1.1774(4) 0.0718(4) 0.5771(3) 0.0342(10) Uani 1 1 d .
C23 C 1.0771(4) 0.0761(4) 0.6040(3) 0.0301(9) Uani 1 1 d .
C24 C 0.9854(4) -0.0186(4) 0.6180(3) 0.0325(10) Uani 1 1 d .
C25 C 0.8900(4) -0.0146(4) 0.6358(3) 0.0302(9) Uani 1 1 d .
C26 C 0.8853(3) 0.0838(4) 0.6406(2) 0.0245(8) Uani 1 1 d .
C27 C 0.9768(4) 0.1788(4) 0.6274(3) 0.0330(10) Uani 1 1 d .
C28 C 1.0723(4) 0.1750(4) 0.6089(3) 0.0370(10) Uani 1 1 d .
C29 C 0.7159(3) 0.0887(3) 0.6055(3) 0.0238(8) Uani 1 1 d .
C30 C 0.6321(3) 0.1106(3) 0.6482(2) 0.0223(8) Uani 1 1 d .
C31 C 0.5427(4) 0.1144(4) 0.6081(3) 0.0276(9) Uani 1 1 d .
C32 C 0.4759(4) 0.1390(4) 0.6611(3) 0.0319(10) Uani 1 1 d .
C33 C 0.4958(4) 0.1572(4) 0.7514(3) 0.0304(9) Uani 1 1 d .
C34 C 0.5862(3) 0.1509(3) 0.7882(3) 0.0234(8) Uani 1 1 d .
C35 C 0.6184(3) 0.1580(4) 0.8826(3) 0.0267(9) Uani 1 1 d .
C36 C 0.7409(3) 0.1338(3) 0.9770(2) 0.0251(8) Uani 1 1 d .
C37 C 0.6691(4) 0.0506(4) 1.0141(3) 0.0337(10) Uani 1 1 d .
C38 C 0.7061(4) 0.0425(4) 1.0953(3) 0.0354(10) Uani 1 1 d .
C39 C 0.8155(4) 0.1160(4) 1.1377(3) 0.0334(10) Uani 1 1 d .
C40 C 0.8865(4) 0.1977(4) 1.0996(3) 0.0326(9) Uani 1 1 d .
H40 H 0.9620 0.2478 1.1280 0.039 Uiso 1 1 calc R
C41 C 0.8498(4) 0.2082(4) 1.0208(3) 0.0316(9) Uani 1 1 d .
C42 C 0.8601(4) 0.1153(4) 1.2266(3) 0.0380(11) Uani 1 1 d .
C43 C 1.1948(5) 0.4887(5) 0.6713(5) 0.0602(15) Uani 1 1 d .
H43A H 1.2458 0.5325 0.7278 0.090 Uiso 1 1 calc R
H43B H 1.2353 0.5110 0.6229 0.090 Uiso 1 1 calc R
H43C H 1.1658 0.4075 0.6651 0.090 Uiso 1 1 calc R
C44 C 1.1045(5) 0.5897(5) 0.7458(4) 0.0537(14) Uani 1 1 d .
H44A H 1.1711 0.6160 0.7893 0.081 Uiso 1 1 calc R
H44B H 1.0371 0.5517 0.7714 0.081 Uiso 1 1 calc R
H44C H 1.1067 0.6549 0.7290 0.081 Uiso 1 1 calc R
C45 C 1.0214(4) 0.4634(4) 0.6002(4) 0.0433(12) Uani 1 1 d .
N1 N 0.6785(3) -0.0499(3) 0.7707(2) 0.0239(7) Uani 1 1 d .
N2 N 0.8778(3) 0.0939(3) 0.8334(2) 0.0221(7) Uani 1 1 d .
N3 N 0.8856(3) 0.2720(3) 0.8159(2) 0.0234(7) Uani 1 1 d .
N4 N 0.7896(3) 0.0903(3) 0.6641(2) 0.0236(7) Uani 1 1 d .
N5 N 0.6513(3) 0.1297(3) 0.7363(2) 0.0199(7) Uani 1 1 d .
N6 N 0.7058(3) 0.1424(3) 0.8935(2) 0.0227(7) Uani 1 1 d .
N7 N 1.1024(3) 0.5113(3) 0.6687(3) 0.0430(10) Uani 1 1 d .
O1 O 0.6969(3) -0.2012(3) 0.7874(2) 0.0412(8) Uani 1 1 d .
O2 O 1.0749(3) 0.3830(3) 0.8723(2) 0.0353(7) Uani 1 1 d .
O1W O 1.1325(5) 0.3351(5) 0.4128(3) 0.0946(17) Uani 1 1 d .
O3 O 0.7098(3) 0.0719(3) 0.52366(18) 0.0316(7) Uani 1 1 d .
O2W O 1.3091(7) 0.3241(7) 0.4805(8) 0.176(4) Uani 1 1 d .
O4 O 0.5650(3) 0.1755(3) 0.9389(2) 0.0463(9) Uani 1 1 d .
O3W O 1.2942(7) 0.4388(9) 0.8896(10) 0.206(5) Uani 1 1 d .
O5 O 0.1765(3) -0.2764(3) 0.5782(2) 0.0427(8) Uani 1 1 d .
H5A H 0.1177 -0.3108 0.5404 0.064 Uiso 1 1 calc R
O4W O 0.644(2) 0.3301(17) 1.1094(8) 0.331(12) Uani 1 1 d .
O6 O 0.2442(3) -0.3414(3) 0.4690(2) 0.0501(9) Uani 1 1 d .
O7 O 0.7604(3) 0.6471(3) 0.7671(2) 0.0457(9) Uani 1 1 d .
H7A H 0.7480 0.7017 0.7771 0.068 Uiso 1 1 calc R
O8 O 0.8080(4) 0.6984(4) 0.9122(3) 0.0700(14) Uani 1 1 d .
O9 O 1.1706(3) -0.0273(3) 0.57377(19) 0.0377(8) Uani 1 1 d .
H9A H 1.2287 -0.0259 0.5585 0.057 Uiso 1 1 calc R
O10 O 1.2561(3) 0.1499(3) 0.5592(3) 0.0498(9) Uani 1 1 d .
O11 O 0.7831(3) 0.0379(3) 1.2589(2) 0.0467(9) Uani 1 1 d .
H11A H 0.8109 0.0400 1.3085 0.070 Uiso 1 1 calc R
O12 O 0.9542(3) 0.1791(3) 1.2638(2) 0.0502(9) Uani 1 1 d .
O13 O 1.0141(3) 0.3930(3) 0.5330(2) 0.0472(8) Uani 1 1 d .
Co1 Co 0.76534(4) 0.11424(4) 0.78642(3) 0.01909(18) Uani 1 1 d .
H3 H 0.451(5) -0.251(5) 0.518(4) 0.053(16) Uiso 1 1 d .
H6 H 0.490(4) -0.083(4) 0.803(4) 0.035(13) Uiso 1 1 d .
H7 H 0.298(5) -0.181(4) 0.711(3) 0.043(14) Uiso 1 1 d .
H10 H 0.916(5) -0.097(5) 0.876(4) 0.051(16) Uiso 1 1 d .
H11 H 1.088(5) 0.044(5) 0.919(4) 0.058(17) Uiso 1 1 d .
H12 H 1.148(5) 0.247(5) 0.913(4) 0.052(15) Uiso 1 1 d .
H16 H 0.905(4) 0.423(4) 0.960(3) 0.026(11) Uiso 1 1 d .
H17 H 0.854(4) 0.564(4) 0.957(3) 0.034(13) Uiso 1 1 d .
H19 H 0.777(4) 0.478(4) 0.702(3) 0.025(11) Uiso 1 1 d .
H20 H 0.823(3) 0.337(4) 0.687(3) 0.020(10) Uiso 1 1 d .
H24 H 0.983(4) -0.092(4) 0.610(3) 0.037(13) Uiso 1 1 d .
H25 H 0.820(4) -0.088(4) 0.642(3) 0.029(11) Uiso 1 1 d .
H27 H 0.973(4) 0.259(4) 0.641(3) 0.042(14) Uiso 1 1 d .
H28 H 1.136(5) 0.247(5) 0.602(4) 0.048(15) Uiso 1 1 d .
H31 H 0.524(4) 0.092(4) 0.539(3) 0.035(12) Uiso 1 1 d .
H32 H 0.414(6) 0.133(6) 0.635(5) 0.08(2) Uiso 1 1 d .
H33 H 0.452(4) 0.177(4) 0.788(3) 0.031(12) Uiso 1 1 d .
H37 H 0.584(4) -0.005(4) 0.984(3) 0.040(13) Uiso 1 1 d .
H38 H 0.663(4) 0.002(4) 1.129(3) 0.028(12) Uiso 1 1 d .
H41 H 0.905(4) 0.279(4) 0.990(3) 0.033(12) Uiso 1 1 d .
H45 H 0.965(4) 0.492(4) 0.604(3) 0.040(13) Uiso 1 1 d .

loop_
_atom_site_aniso_label
_atom_site_aniso_U_11
_atom_site_aniso_U_22
_atom_site_aniso_U_33
_atom_site_aniso_U_23
_atom_site_aniso_U_13
_atom_site_aniso_U_12
C1 0.041(3) 0.039(2) 0.032(2) 0.017(2) 0.0025(19) 0.020(2)
C2 0.035(2) 0.032(2) 0.029(2) 0.0105(18) 0.0000(18) 0.0173(19)
C3 0.047(3) 0.038(2) 0.026(2) 0.0054(19) 0.003(2) 0.027(2)
C4 0.039(2) 0.042(2) 0.032(2) 0.0075(19) 0.0042(19) 0.030(2)
C5 0.038(2) 0.0228(19) 0.027(2) 0.0080(16) -0.0006(17) 0.0196(18)
C6 0.036(2) 0.032(2) 0.023(2) 0.0090(18) 0.0049(18) 0.0186(19)
C7 0.033(2) 0.034(2) 0.033(2) 0.0135(18) 0.0067(18) 0.0167(19)
C8 0.043(2) 0.034(2) 0.025(2) 0.0114(17) 0.0043(18) 0.029(2)
C9 0.038(2) 0.034(2) 0.023(2) 0.0097(16) 0.0047(17) 0.0287(19)
C10 0.047(3) 0.041(3) 0.034(2) 0.013(2) 0.002(2) 0.036(2)
C11 0.043(3) 0.050(3) 0.041(3) 0.015(2) 0.000(2) 0.037(2)
C12 0.030(2) 0.046(3) 0.036(2) 0.013(2) 0.0020(18) 0.027(2)
C13 0.031(2) 0.034(2) 0.0209(19) 0.0073(16) 0.0030(16) 0.0232(18)
C14 0.031(2) 0.035(2) 0.022(2) 0.0100(17) 0.0038(16) 0.0222(19)
C15 0.026(2) 0.0262(19) 0.025(2) 0.0109(16) 0.0056(16) 0.0167(17)
C16 0.036(2) 0.029(2) 0.025(2) 0.0059(17) -0.0024(17) 0.0205(18)
C17 0.043(3) 0.032(2) 0.026(2) 0.0015(18) -0.0014(19) 0.024(2)
C18 0.029(2) 0.0228(19) 0.037(2) 0.0083(17) -0.0005(17) 0.0148(17)
C19 0.030(2) 0.031(2) 0.030(2) 0.0111(18) -0.0022(17) 0.0187(18)
C20 0.032(2) 0.031(2) 0.023(2) 0.0076(17) 0.0012(16) 0.0209(18)
C21 0.044(3) 0.035(2) 0.043(3) 0.008(2) -0.001(2) 0.027(2)
C22 0.040(3) 0.058(3) 0.020(2) 0.0062(19) 0.0001(18) 0.038(2)
C23 0.035(2) 0.051(3) 0.0177(19) 0.0075(18) 0.0027(17) 0.033(2)
C24 0.046(3) 0.047(3) 0.024(2) 0.0115(19) 0.0073(18) 0.038(2)
C25 0.041(2) 0.042(2) 0.024(2) 0.0120(18) 0.0082(18) 0.032(2)
C26 0.030(2) 0.039(2) 0.0157(18) 0.0061(16) 0.0018(15) 0.0267(18)
C27 0.034(2) 0.038(2) 0.037(2) 0.0084(19) 0.0068(19) 0.026(2)
C28 0.033(2) 0.042(3) 0.043(3) 0.009(2) 0.008(2) 0.025(2)
C29 0.031(2) 0.029(2) 0.021(2) 0.0068(15) 0.0025(16) 0.0221(17)
C30 0.028(2) 0.0273(19) 0.0210(19) 0.0091(15) 0.0037(15) 0.0204(17)
C31 0.032(2) 0.038(2) 0.023(2) 0.0106(17) 0.0028(17) 0.0243(19)
C32 0.030(2) 0.048(3) 0.033(2) 0.016(2) 0.0040(18) 0.030(2)
C33 0.033(2) 0.045(2) 0.030(2) 0.0135(19) 0.0088(18) 0.031(2)
C34 0.029(2) 0.0287(19) 0.0222(19) 0.0094(15) 0.0054(16) 0.0208(17)
C35 0.032(2) 0.038(2) 0.022(2) 0.0107(17) 0.0078(16) 0.0252(19)
C36 0.034(2) 0.034(2) 0.0186(19) 0.0085(16) 0.0036(16) 0.0261(18)
C37 0.034(2) 0.045(3) 0.028(2) 0.0136(19) 0.0025(18) 0.022(2)
C38 0.041(3) 0.048(3) 0.030(2) 0.022(2) 0.011(2) 0.026(2)
C39 0.042(3) 0.052(3) 0.021(2) 0.0085(19) 0.0051(18) 0.035(2)
C40 0.033(2) 0.046(3) 0.026(2) 0.0106(19) 0.0032(18) 0.026(2)
C41 0.038(2) 0.040(2) 0.023(2) 0.0086(18) 0.0041(18) 0.025(2)
C42 0.044(3) 0.053(3) 0.039(3) 0.018(2) 0.012(2) 0.039(2)
C43 0.046(3) 0.048(3) 0.076(4) 0.004(3) -0.010(3) 0.021(3)
C44 0.044(3) 0.051(3) 0.055(3) 0.009(3) 0.009(2) 0.017(3)
C45 0.043(3) 0.043(3) 0.048(3) 0.021(2) 0.006(2) 0.021(2)
N1 0.0323(18) 0.0291(17) 0.0218(16) 0.0098(13) 0.0031(13) 0.0231(15)
N2 0.0309(18) 0.0320(17) 0.0162(15) 0.0090(13) 0.0060(13) 0.0242(15)
N3 0.0298(18) 0.0282(17) 0.0221(16) 0.0083(13) 0.0020(13) 0.0216(15)
N4 0.0310(18) 0.0345(18) 0.0183(16) 0.0079(13) 0.0034(13) 0.0260(15)
N5 0.0248(16) 0.0249(16) 0.0184(16) 0.0085(12) 0.0034(12) 0.0178(14)
N6 0.0327(18) 0.0309(17) 0.0161(15) 0.0079(13) 0.0039(13) 0.0241(15)
N7 0.039(2) 0.038(2) 0.050(2) 0.0135(19) 0.0023(19) 0.0174(18)
O1 0.0460(19) 0.0290(16) 0.058(2) 0.0143(15) -0.0030(16) 0.0254(15)
O2 0.0304(16) 0.0385(17) 0.0415(18) 0.0159(14) -0.0007(13) 0.0190(14)
O1W 0.079(3) 0.122(5) 0.062(3) -0.005(3) 0.006(3) 0.046(3)
O3 0.0405(17) 0.0548(19) 0.0186(14) 0.0117(13) 0.0056(12) 0.0375(15)
O2W 0.091(5) 0.121(6) 0.308(14) 0.043(7) 0.033(7) 0.052(5)
O4 0.061(2) 0.088(3) 0.0248(16) 0.0210(16) 0.0160(15) 0.062(2)
O3W 0.071(5) 0.163(8) 0.329(15) 0.005(9) 0.010(7) 0.041(5)
O5 0.0345(18) 0.055(2) 0.0368(18) 0.0144(15) 0.0010(14) 0.0199(16)
O4W 0.60(4) 0.36(2) 0.134(9) -0.032(11) 0.007(14) 0.37(3)
O6 0.048(2) 0.063(2) 0.0335(19) -0.0004(17) -0.0067(15) 0.0290(18)
O7 0.067(2) 0.0412(18) 0.046(2) 0.0103(15) -0.0020(17) 0.0416(18)
O8 0.131(4) 0.064(3) 0.042(2) -0.0029(19) -0.010(2) 0.078(3)
O9 0.0485(19) 0.072(2) 0.0222(15) 0.0170(15) 0.0109(13) 0.0506(18)
O10 0.0357(19) 0.067(2) 0.062(2) 0.0186(19) 0.0146(17) 0.0363(19)
O11 0.049(2) 0.069(2) 0.0339(18) 0.0254(17) 0.0049(15) 0.0337(19)
O12 0.049(2) 0.070(2) 0.0340(19) 0.0137(17) -0.0036(16) 0.0320(19)
O13 0.043(2) 0.054(2) 0.046(2) 0.0151(17) 0.0011(16) 0.0238(17)
Co1 0.0256(3) 0.0264(3) 0.0165(3) 0.0078(2) 0.0029(2) 0.0208(2)

loop_
_atom_type_symbol
_atom_type_description
_atom_type_scat_dispersion_real
_atom_type_scat_dispersion_imag
_atom_type_scat_source
C C 0.0033 0.0016 'International Tables Vol C Tables 4.2.6.8 and 6.1.1.4'
H H 0.0000 0.0000 'International Tables Vol C Tables 4.2.6.8 and 6.1.1.4'
N N 0.0061 0.0033 'International Tables Vol C Tables 4.2.6.8 and 6.1.1.4'
O O 0.0106 0.0060 'International Tables Vol C Tables 4.2.6.8 and 6.1.1.4'
Co Co 0.3494 0.9721 'International Tables Vol C Tables 4.2.6.8 and 6.1.1.4'

loop_
_geom_angle_atom_site_label_1
_geom_angle_atom_site_label_2
_geom_angle_atom_site_label_3
_geom_angle
O6 C1 O5 124.2(4)
O6 C1 C2 121.9(4)
O5 C1 C2 113.8(4)
C3 C2 C7 119.3(4)
C3 C2 C1 119.2(4)
C7 C2 C1 121.5(4)
C2 C3 C4 120.6(4)
C3 C4 C5 120.1(4)
C6 C5 C4 119.5(4)
C6 C5 N1 120.4(4)
C4 C5 N1 119.8(4)
C5 C6 C7 120.4(4)
C2 C7 C6 120.0(4)
O1 C8 N1 125.8(4)
O1 C8 C9 122.3(4)
N1 C8 C9 111.9(3)
N2 C9 C10 119.3(4)
N2 C9 C8 112.3(3)
C10 C9 C8 128.4(4)
C11 C10 C9 118.4(4)
C10 C11 C12 121.3(4)
C13 C12 C11 117.8(4)
N2 C13 C12 120.4(4)
N2 C13 C14 112.2(3)
C12 C13 C14 127.4(4)
O2 C14 N3 127.5(4)
O2 C14 C13 121.3(4)
N3 C14 C13 111.2(3)
C16 C15 C20 118.6(4)
C16 C15 N3 120.1(3)
C20 C15 N3 121.1(3)
C17 C16 C15 120.8(4)
C16 C17 C18 120.4(4)
C19 C18 C17 119.2(4)
C19 C18 C21 123.4(4)
C17 C18 C21 117.4(4)
C18 C19 C20 120.6(4)
C19 C20 C15 120.3(4)
O8 C21 O7 123.2(4)
O8 C21 C18 123.5(4)
O7 C21 C18 113.3(4)
O10 C22 O9 123.5(4)
O10 C22 C23 123.8(4)
O9 C22 C23 112.7(4)
C24 C23 C28 119.5(4)
C24 C23 C22 121.5(4)
C28 C23 C22 118.8(4)
C25 C24 C23 120.1(4)
C24 C25 C26 120.4(4)
C25 C26 C27 119.8(4)
C25 C26 N4 120.4(4)
C27 C26 N4 119.7(4)
C28 C27 C26 120.1(4)
C27 C28 C23 120.1(4)
O3 C29 N4 129.0(4)
O3 C29 C30 119.3(3)
N4 C29 C30 111.7(3)
N5 C30 C31 119.8(3)
N5 C30 C29 112.3(3)
C31 C30 C29 127.9(4)
C30 C31 C32 118.4(4)
C33 C32 C31 121.2(4)
C32 C33 C34 118.0(4)
N5 C34 C33 119.9(4)
N5 C34 C35 112.4(3)
C33 C34 C35 127.6(4)
O4 C35 N6 128.2(4)
O4 C35 C34 120.4(4)
N6 C35 C34 111.4(3)
C37 C36 C41 119.2(4)
C37 C36 N6 121.0(4)
C41 C36 N6 119.8(4)
C36 C37 C38 120.0(4)
C39 C38 C37 120.3(4)
C40 C39 C38 119.2(4)
C40 C39 C42 117.4(4)
C38 C39 C42 123.3(4)
C39 C40 C41 120.8(4)
C40 C41 C36 120.5(4)
O12 C42 O11 124.2(4)
O12 C42 C39 123.6(5)
O11 C42 C39 112.2(4)
O13 C45 N7 124.4(5)
C8 N1 C5 120.7(3)
C8 N1 Co1 115.7(3)
C5 N1 Co1 122.3(2)
C13 N2 C9 122.8(3)
C13 N2 Co1 118.9(3)
C9 N2 Co1 118.3(3)
C14 N3 C15 119.6(3)
C14 N3 Co1 115.6(3)
C15 N3 Co1 123.6(3)
C29 N4 C26 122.2(3)
C29 N4 Co1 115.8(3)
C26 N4 Co1 121.9(2)
C34 N5 C30 122.6(3)
C34 N5 Co1 118.7(3)
C30 N5 Co1 118.5(3)
C35 N6 C36 119.5(3)
C35 N6 Co1 115.6(3)
C36 N6 Co1 124.4(2)
C45 N7 C44 121.8(5)
C45 N7 C43 122.2(5)
C44 N7 C43 116.0(5)
N5 Co1 N2 177.89(14)
N5 Co1 N3 99.58(14)
N2 Co1 N3 82.01(14)
N5 Co1 N1 96.67(14)
N2 Co1 N1 81.73(14)
N3 Co1 N1 163.74(13)
N5 Co1 N4 81.54(13)
N2 Co1 N4 97.08(13)
N3 Co1 N4 91.59(14)
N1 Co1 N4 90.28(14)
N5 Co1 N6 81.83(13)
N2 Co1 N6 99.55(13)
N3 Co1 N6 91.35(14)
N1 Co1 N6 91.46(14)
N4 Co1 N6 163.36(13)

loop_
_geom_bond_atom_site_label_1
_geom_bond_atom_site_label_2
_geom_bond_distance
C1 O6 1.210(6)
C1 O5 1.306(6)
C1 C2 1.496(6)
C2 C3 1.383(7)
C2 C7 1.389(6)
C3 C4 1.384(7)
C4 C5 1.392(6)
C5 C6 1.376(6)
C5 N1 1.415(5)
C6 C7 1.396(6)
C8 O1 1.252(5)
C8 N1 1.327(5)
C8 C9 1.484(6)
C9 N2 1.345(5)
C9 C10 1.398(6)
C10 C11 1.372(7)
C11 C12 1.389(7)
C12 C13 1.387(6)
C13 N2 1.328(5)
C13 C14 1.509(6)
C14 O2 1.240(5)
C14 N3 1.337(5)
C15 C16 1.393(6)
C15 C20 1.396(6)
C15 N3 1.415(5)
C16 C17 1.374(6)
C17 C18 1.396(6)
C18 C19 1.379(6)
C18 C21 1.497(6)
C19 C20 1.385(6)
C21 O8 1.194(6)
C21 O7 1.316(6)
C22 O10 1.211(6)
C22 O9 1.322(6)
C22 C23 1.490(6)
C23 C24 1.391(7)
C23 C28 1.392(6)
C24 C25 1.382(6)
C25 C26 1.384(6)
C26 C27 1.387(6)
C26 N4 1.425(5)
C27 C28 1.385(6)
C29 O3 1.250(5)
C29 N4 1.326(5)
C29 C30 1.485(5)
C30 N5 1.343(5)
C30 C31 1.384(6)
C31 C32 1.384(6)
C32 C33 1.379(6)
C33 C34 1.396(6)
C34 N5 1.335(5)
C34 C35 1.497(5)
C35 O4 1.236(5)
C35 N6 1.331(5)
C36 C37 1.377(6)
C36 C41 1.386(6)
C36 N6 1.425(5)
C37 C38 1.397(6)
C38 C39 1.384(7)
C39 C40 1.371(7)
C39 C42 1.502(6)
C40 C41 1.377(6)
C42 O12 1.195(6)
C42 O11 1.315(6)
C43 N7 1.451(7)
C44 N7 1.441(7)
C45 O13 1.245(6)
C45 N7 1.315(7)
N1 Co1 1.954(3)
N2 Co1 1.850(3)
N3 Co1 1.950(3)
N4 Co1 1.955(3)
N5 Co1 1.847(3)
N6 Co1 1.956(3)
